data_7714043
loop_
_publ_author_name
'Kedia, Moon'
'Khatun, Sajmina'
'Phukon, Upasana'
'Bhaskaran, Shankar'
'Rengan, Aravind Kumar'
'Malaichamy, Sathiyendiran'

_publ_section_title
;
 Trinuclear Rhenium(I)-based Metallocages as Anticancer Agent Towards
 Human Cervical Cancer Cells
;
_journal_name_full 'Dalton Transactions'
_journal_paper_doi 10.1039/D3DT02535G
_journal_year 2023
_chemical_formula_moiety '2(C90 H63 N12 O9 Re3), 3(C7 H8)'
_chemical_formula_sum 'C201 H150 N24 O18 Re6'
_chemical_formula_weight 4306.64
_space_group_crystal_system monoclinic
_space_group_IT_number 14
_space_group_name_Hall '-P 2yn'
_space_group_name_H-M_alt 'P 1 21/n 1'
_atom_sites_solution_hydrogens geom
_audit_creation_method SHELXL-2018/3
_audit_update_record
;
2023-09-22 deposited with the CCDC.	2023-09-27 downloaded from the CCDC.
;
_cell_angle_alpha 90
_cell_angle_beta 95.563(2)
_cell_angle_gamma 90
_cell_formula_units_Z 2
_cell_length_a 18.1144(4)
_cell_length_b 19.0355(5)
_cell_length_c 25.3196(8)
_cell_measurement_reflns_used 30509
_cell_measurement_temperature 296(2)
_cell_measurement_theta_max 26.5480
_cell_measurement_theta_min 2.1450
_cell_volume 8689.5(4)
_computing_cell_refinement 'CrysAlisPro 1.171.40.35a (Rigaku OD, 2018)'
_computing_data_collection 'CrysAlisPro 1.171.40.35a (Rigaku OD, 2018)'
_computing_data_reduction 'CrysAlisPro 1.171.40.35a (Rigaku OD, 2018)'
_computing_molecular_graphics 'ORTEP-3 (Farrugia, 1997)'
_computing_publication_material 'SHELXL-97 (Sheldrick, 2008)'
_computing_structure_refinement 'SHELXL-2018/3 (Sheldrick, 2018)'
_computing_structure_solution 'SHELXS-97 (Sheldrick 2008)'
_diffrn_ambient_temperature 296(2)
_diffrn_measured_fraction_theta_full 1.000
_diffrn_measured_fraction_theta_max 1.000
_diffrn_measurement_device_type 'XtaLAB Synergy, Single source at offset/far, HyPix3000'
_diffrn_measurement_method '\w scans'
_diffrn_radiation_type MoK\a
_diffrn_radiation_wavelength 0.71073
_diffrn_reflns_av_R_equivalents 0.0891
_diffrn_reflns_av_unetI/netI 0.0883
_diffrn_reflns_Laue_measured_fraction_full 1.000
_diffrn_reflns_Laue_measured_fraction_max 1.000
_diffrn_reflns_limit_h_max 21
_diffrn_reflns_limit_h_min -21
_diffrn_reflns_limit_k_max 22
_diffrn_reflns_limit_k_min -22
_diffrn_reflns_limit_l_max 30
_diffrn_reflns_limit_l_min -30
_diffrn_reflns_number 97812
_diffrn_reflns_point_group_measured_fraction_full 1.000
_diffrn_reflns_point_group_measured_fraction_max 1.000
_diffrn_reflns_theta_full 25.000
_diffrn_reflns_theta_max 25.000
_diffrn_reflns_theta_min 1.938
_exptl_absorpt_coefficient_mu 4.236
_exptl_absorpt_correction_T_max 1.00000
_exptl_absorpt_correction_T_min 0.13839
_exptl_absorpt_correction_type multi-scan
_exptl_absorpt_process_details
;
CrysAlisPro 1.171.40.35a (Rigaku Oxford Diffraction, 2018)
Empirical absorption correction using spherical harmonics,
 implemented in SCALE3 ABSPACK scaling algorithm.
;
_exptl_crystal_colour Brown
_exptl_crystal_density_diffrn 1.646
_exptl_crystal_description Block
_exptl_crystal_F_000 4236
_exptl_crystal_size_max 0.120
_exptl_crystal_size_mid 0.100
_exptl_crystal_size_min 0.080
_refine_diff_density_max 1.129
_refine_diff_density_min -0.819
_refine_diff_density_rms 0.125
_refine_ls_extinction_method none
_refine_ls_goodness_of_fit_ref 1.045
_refine_ls_hydrogen_treatment constr
_refine_ls_matrix_type full
_refine_ls_number_parameters 1207
_refine_ls_number_reflns 15309
_refine_ls_number_restraints 892
_refine_ls_restrained_S_all 1.019
_refine_ls_R_factor_all 0.1116
_refine_ls_R_factor_gt 0.0528
_refine_ls_shift/su_max 0.002
_refine_ls_shift/su_mean 0.000
_refine_ls_structure_factor_coef Fsqd
_refine_ls_weighting_details 'w=1/[\s^2^(Fo^2^)+(0.0442P)^2^+8.5081P] where P=(Fo^2^+2Fc^2^)/3'
_refine_ls_weighting_scheme calc
_refine_ls_wR_factor_gt 0.1079
_refine_ls_wR_factor_ref 0.1278
_reflns_Friedel_coverage 0.000
_reflns_number_gt 8824
_reflns_number_total 15309
_reflns_threshold_expression 'I > 2\s(I)'
_cod_data_source_file d3dt02535g2.cif
_cod_data_source_block MS156
_cod_original_sg_symbol_H-M 'P 21/n'
_cod_database_code 7714043
_shelx_shelxl_version_number 2018/3
_shelx_space_group_comment
;
The symmetry employed for this shelxl refinement is uniquely defined
by the following loop, which should always be used as a source of
symmetry information in preference to the above space-group names.
They are only intended as comments.
;
_shelx_estimated_absorpt_t_min 0.630
_shelx_estimated_absorpt_t_max 0.728

loop_
_space_group_symop_operation_xyz
'x, y, z'
'-x+1/2, y+1/2, -z+1/2'
'-x, -y, -z'
'x-1/2, -y-1/2, z-1/2'

loop_
_atom_site_label
_atom_site_type_symbol
_atom_site_fract_x
_atom_site_fract_y
_atom_site_fract_z
_atom_site_U_iso_or_equiv
_atom_site_adp_type
_atom_site_occupancy
_atom_site_site_symmetry_order
_atom_site_calc_flag
_atom_site_refinement_flags_posn
_atom_site_refinement_flags_adp
_atom_site_refinement_flags_occupancy
_atom_site_disorder_assembly
_atom_site_disorder_group
Re1 Re 0.70597(2) 0.44008(2) 0.88231(2) 0.05401(13) Uani 1 1 d . . . . .
Re2 Re 0.36032(2) 0.43764(2) 0.80762(2) 0.06517(14) Uani 1 1 d . . . . .
Re3 Re 0.59438(2) 0.43698(2) 0.63445(2) 0.04750(12) Uani 1 1 d . . . . .
O1 O 0.7377(3) 0.3936(3) 0.5883(3) 0.079(2) Uani 1 1 d . . . . .
O2 O 0.5903(4) 0.2835(4) 0.6685(3) 0.103(3) Uani 1 1 d . . . . .
O3 O 0.5058(3) 0.4055(4) 0.5285(3) 0.082(2) Uani 1 1 d . . . . .
O4 O 0.4042(4) 0.2836(5) 0.8079(4) 0.123(3) Uani 1 1 d . . . . .
O5 O 0.2180(3) 0.3912(4) 0.7436(3) 0.111(3) Uani 1 1 d . . . . .
O6 O 0.2795(4) 0.4076(5) 0.9058(4) 0.132(3) Uani 1 1 d . . . . .
O7 O 0.6751(4) 0.2827(4) 0.8727(3) 0.100(3) Uani 1 1 d . . . . .
O9 O 0.7397(4) 0.4200(4) 1.0020(3) 0.104(3) Uani 1 1 d . . . . .
O83 O 0.8681(3) 0.4009(4) 0.8761(3) 0.095(2) Uani 1 1 d . . . . .
N1 N 0.7196(3) 0.5515(3) 0.8898(3) 0.056(2) Uani 1 1 d . . . . .
N2 N 0.7001(3) 0.6669(4) 0.8757(3) 0.0498(18) Uani 1 1 d . . . . .
N3 N 0.3410(3) 0.5503(4) 0.8074(3) 0.061(2) Uani 1 1 d . . . . .
N4 N 0.3619(3) 0.6645(4) 0.7951(3) 0.063(2) Uani 1 1 d . . . . .
N5 N 0.6015(3) 0.5483(3) 0.6170(3) 0.0468(18) Uani 1 1 d . . . . .
N6 N 0.6072(3) 0.6630(4) 0.6348(3) 0.0465(18) Uani 1 1 d . . . . .
N7 N 0.6592(3) 0.4662(3) 0.7089(3) 0.0481(18) Uani 1 1 d . . . . .
N8 N 0.6978(3) 0.4664(3) 0.7976(3) 0.0506(19) Uani 1 1 d . . . . .
N9 N 0.5876(3) 0.4647(4) 0.8831(3) 0.0521(18) Uani 1 1 d . . . . .
N10 N 0.4647(4) 0.4670(4) 0.8542(3) 0.057(2) Uani 1 1 d . . . . .
N11 N 0.4098(3) 0.4618(4) 0.7342(3) 0.060(2) Uani 1 1 d . . . . .
N12 N 0.4928(3) 0.4645(3) 0.6714(3) 0.0526(19) Uani 1 1 d . . . . .
C1 C 0.7458(4) 0.5101(4) 0.7719(4) 0.049(2) Uani 1 1 d . . . . .
C2 C 0.8079(4) 0.5462(4) 0.7910(4) 0.058(3) Uani 1 1 d . . . . .
H2 H 0.824097 0.545619 0.827009 0.069 Uiso 1 1 calc R U . . .
C3 C 0.8465(4) 0.5842(4) 0.7552(4) 0.052(2) Uani 1 1 d . . . . .
C4 C 0.9115(5) 0.6238(5) 0.7730(4) 0.070(3) Uani 1 1 d . . . . .
H4 H 0.927908 0.625104 0.808996 0.084 Uiso 1 1 calc R U . . .
C5 C 0.9488(5) 0.6587(5) 0.7383(5) 0.081(3) Uani 1 1 d . . . . .
H5 H 0.991255 0.683408 0.750778 0.097 Uiso 1 1 calc R U . . .
C6 C 0.9267(5) 0.6596(5) 0.6850(5) 0.084(3) Uani 1 1 d . . . . .
H6 H 0.953919 0.684955 0.662136 0.100 Uiso 1 1 calc R U . . .
C7 C 0.8649(4) 0.6234(5) 0.6651(4) 0.067(3) Uani 1 1 d . . . . .
H7 H 0.849932 0.623928 0.628951 0.081 Uiso 1 1 calc R U . . .
C8 C 0.8237(4) 0.5850(4) 0.7005(4) 0.053(2) Uani 1 1 d . . . . .
C9 C 0.7596(4) 0.5447(4) 0.6807(4) 0.055(2) Uani 1 1 d . . . . .
H9 H 0.744474 0.542048 0.644607 0.065 Uiso 1 1 calc R U . . .
C10 C 0.7215(4) 0.5099(4) 0.7178(4) 0.046(2) Uani 1 1 d . . . . .
C11 C 0.6517(4) 0.4433(4) 0.7575(4) 0.047(2) Uani 1 1 d . . . . .
H11 H 0.614573 0.411330 0.763467 0.057 Uiso 1 1 calc R U . . .
C12 C 0.5538(5) 0.5136(5) 0.9155(4) 0.060(3) Uani 1 1 d . . . . .
C13 C 0.5829(5) 0.5530(5) 0.9581(4) 0.067(3) Uani 1 1 d . . . . .
H13 H 0.632505 0.548900 0.971088 0.081 Uiso 1 1 calc R U . . .
C14 C 0.5357(5) 0.5992(5) 0.9811(4) 0.062(3) Uani 1 1 d . . . . .
C15 C 0.5620(6) 0.6442(6) 1.0220(4) 0.084(3) Uani 1 1 d . . . . .
H15 H 0.611982 0.642654 1.034527 0.101 Uiso 1 1 calc R U . . .
C16 C 0.5175(7) 0.6898(7) 1.0440(5) 0.103(4) Uani 1 1 d . . . . .
H16 H 0.537089 0.718653 1.071526 0.124 Uiso 1 1 calc R U . . .
C17 C 0.4418(8) 0.6947(7) 1.0261(5) 0.104(4) Uani 1 1 d . . . . .
H17 H 0.411445 0.726742 1.041437 0.125 Uiso 1 1 calc R U . . .
C18 C 0.4136(6) 0.6522(6) 0.9862(5) 0.088(4) Uani 1 1 d . . . . .
H18 H 0.363620 0.656172 0.974061 0.105 Uiso 1 1 calc R U . . .
C19 C 0.4574(5) 0.6021(6) 0.9624(4) 0.068(3) Uani 1 1 d . . . . .
C20 C 0.4295(5) 0.5584(6) 0.9213(4) 0.074(3) Uani 1 1 d . . . . .
H20 H 0.379015 0.558465 0.910324 0.088 Uiso 1 1 calc R U . . .
C21 C 0.4773(5) 0.5141(5) 0.8963(4) 0.064(3) Uani 1 1 d . . . . .
C22 C 0.5321(4) 0.4395(4) 0.8500(3) 0.055(2) Uani 1 1 d . . . . .
H22 H 0.539707 0.404661 0.825341 0.066 Uiso 1 1 calc R U . . .
C23 C 0.3815(4) 0.5059(5) 0.6926(4) 0.055(2) Uani 1 1 d . . . . .
C24 C 0.3165(4) 0.5441(5) 0.6849(4) 0.065(3) Uani 1 1 d . . . . .
H24 H 0.282235 0.542459 0.709922 0.078 Uiso 1 1 calc R U . . .
C25 C 0.3026(4) 0.5851(5) 0.6392(4) 0.063(3) Uani 1 1 d . . . . .
C26 C 0.2389(5) 0.6290(5) 0.6305(4) 0.083(3) Uani 1 1 d . . . . .
H26 H 0.204915 0.629480 0.655761 0.100 Uiso 1 1 calc R U . . .
C27 C 0.2262(6) 0.6695(6) 0.5875(5) 0.103(4) Uani 1 1 d . . . . .
H27 H 0.185142 0.698996 0.583634 0.123 Uiso 1 1 calc R U . . .
C28 C 0.2754(6) 0.6669(6) 0.5486(5) 0.102(4) Uani 1 1 d . . . . .
H28 H 0.265832 0.692824 0.517540 0.122 Uiso 1 1 calc R U . . .
C29 C 0.3379(5) 0.6263(5) 0.5560(4) 0.078(3) Uani 1 1 d . . . . .
H29 H 0.371085 0.626718 0.530147 0.094 Uiso 1 1 calc R U . . .
C30 C 0.3534(4) 0.5848(5) 0.6003(4) 0.059(3) Uani 1 1 d . . . . .
C31 C 0.4189(4) 0.5456(4) 0.6074(4) 0.055(2) Uani 1 1 d . . . . .
H31 H 0.452379 0.545729 0.581830 0.067 Uiso 1 1 calc R U . . .
C32 C 0.4326(4) 0.5069(4) 0.6530(4) 0.050(2) Uani 1 1 d . . . . .
C33 C 0.4728(4) 0.4399(4) 0.7171(4) 0.057(3) Uani 1 1 d . . . . .
H33 H 0.502755 0.407836 0.736923 0.068 Uiso 1 1 calc R U . . .
C34 C 0.6347(4) 0.5824(4) 0.5764(3) 0.043(2) Uani 1 1 d . . . . .
C35 C 0.6636(4) 0.5558(4) 0.5319(3) 0.049(2) Uani 1 1 d . . . . .
H35 H 0.658575 0.508399 0.523328 0.058 Uiso 1 1 calc R U . . .
C36 C 0.7008(4) 0.6017(5) 0.4997(4) 0.055(2) Uani 1 1 d . . . . .
C37 C 0.7350(5) 0.5762(5) 0.4549(4) 0.075(3) Uani 1 1 d . . . . .
H37 H 0.731007 0.528918 0.445684 0.090 Uiso 1 1 calc R U . . .
C38 C 0.7728(6) 0.6199(6) 0.4261(5) 0.096(4) Uani 1 1 d . . . . .
H38 H 0.795070 0.602656 0.397205 0.115 Uiso 1 1 calc R U . . .
C39 C 0.7791(5) 0.6909(6) 0.4388(4) 0.088(3) Uani 1 1 d . . . . .
H39 H 0.806040 0.720295 0.418437 0.105 Uiso 1 1 calc R U . . .
C40 C 0.7472(5) 0.7177(5) 0.4799(4) 0.074(3) Uani 1 1 d . . . . .
H40 H 0.752032 0.765434 0.487264 0.089 Uiso 1 1 calc R U . . .
C41 C 0.7060(4) 0.6750(5) 0.5123(4) 0.053(2) Uani 1 1 d . . . . .
C42 C 0.6737(4) 0.7012(4) 0.5561(3) 0.052(2) Uani 1 1 d . . . . .
H42 H 0.675151 0.748983 0.563822 0.062 Uiso 1 1 calc R U . . .
C43 C 0.6395(4) 0.6547(4) 0.5875(3) 0.043(2) Uani 1 1 d . . . . .
C44 C 0.5867(4) 0.5995(4) 0.6501(4) 0.048(2) Uani 1 1 d . . . . .
H44 H 0.564038 0.591708 0.680986 0.058 Uiso 1 1 calc R U . . .
C45 C 0.2782(4) 0.5892(6) 0.8197(4) 0.063(3) Uani 1 1 d D . . . .
C46 C 0.2125(12) 0.5719(9) 0.8412(16) 0.077(4) Uani 0.60(3) 1 d D U P A 1
H46 H 0.201380 0.525330 0.848150 0.093 Uiso 0.60(3) 1 calc R U P A 1
C46A C 0.2172(18) 0.5552(12) 0.838(2) 0.078(4) Uani 0.40(3) 1 d D U P A 2
H46A H 0.212958 0.506696 0.840590 0.094 Uiso 0.40(3) 1 calc R U P A 2
C47A C 0.1637(9) 0.6257(12) 0.8521(10) 0.079(3) Uani 0.60(3) 1 d D U P A 1
C47B C 0.1627(13) 0.6027(15) 0.8525(16) 0.080(4) Uani 0.40(3) 1 d D U P A 2
C48A C 0.0987(7) 0.6107(14) 0.8781(8) 0.085(4) Uani 0.60(3) 1 d D U P A 1
H48A H 0.087422 0.564311 0.885683 0.102 Uiso 0.60(3) 1 calc R U P A 1
C48B C 0.0985(11) 0.5778(18) 0.8746(14) 0.083(4) Uani 0.40(3) 1 d D U P A 2
H48B H 0.090985 0.529772 0.878291 0.100 Uiso 0.40(3) 1 calc R U P A 2
C49A C 0.0523(9) 0.6638(15) 0.8920(7) 0.085(4) Uani 0.60(3) 1 d D U P A 1
H49A H 0.010321 0.653103 0.908777 0.102 Uiso 0.60(3) 1 calc R U P A 1
C49B C 0.0470(11) 0.625(2) 0.8908(12) 0.085(4) Uani 0.40(3) 1 d D U P A 2
H49B H 0.006155 0.608834 0.906832 0.102 Uiso 0.40(3) 1 calc R U P A 2
C50A C 0.0687(9) 0.7345(14) 0.8806(8) 0.085(4) Uani 0.60(3) 1 d D U P A 1
H50A H 0.037525 0.770238 0.890078 0.102 Uiso 0.60(3) 1 calc R U P A 1
C50B C 0.0566(14) 0.698(2) 0.8829(14) 0.084(4) Uani 0.40(3) 1 d D U P A 2
H50B H 0.019654 0.729575 0.890462 0.100 Uiso 0.40(3) 1 calc R U P A 2
C51A C 0.1285(9) 0.7500(12) 0.8566(8) 0.084(4) Uani 0.60(3) 1 d D U P A 1
H51A H 0.138251 0.796861 0.849408 0.101 Uiso 0.60(3) 1 calc R U P A 1
C51B C 0.1179(12) 0.7219(16) 0.8648(14) 0.084(4) Uani 0.40(3) 1 d D U P A 2
H51B H 0.126210 0.770094 0.864791 0.101 Uiso 0.40(3) 1 calc R U P A 2
C52A C 0.1782(9) 0.6978(11) 0.8414(10) 0.078(3) Uani 0.60(3) 1 d D U P A 1
C52B C 0.1720(14) 0.6766(14) 0.8453(18) 0.078(4) Uani 0.40(3) 1 d D U P A 2
C53 C 0.2440(12) 0.7162(9) 0.8188(14) 0.078(4) Uani 0.60(3) 1 d D U P A 1
H53 H 0.254599 0.761942 0.809150 0.094 Uiso 0.60(3) 1 calc R U P A 1
C53A C 0.2362(16) 0.7041(12) 0.827(2) 0.079(4) Uani 0.40(3) 1 d D U P A 2
H53A H 0.241705 0.752540 0.823713 0.095 Uiso 0.40(3) 1 calc R U P A 2
C54 C 0.2913(4) 0.6602(6) 0.8123(4) 0.070(3) Uani 1 1 d D . . . .
C55 C 0.3877(4) 0.5989(5) 0.7941(4) 0.059(3) Uani 1 1 d . . . . .
H55 H 0.434914 0.588262 0.784864 0.071 Uiso 1 1 calc R U . . .
C56 C 0.7740(4) 0.5893(4) 0.9202(3) 0.049(2) Uani 1 1 d . . . . .
C57 C 0.8326(4) 0.5670(4) 0.9537(4) 0.055(2) Uani 1 1 d . . . . .
H57 H 0.838718 0.519404 0.961374 0.066 Uiso 1 1 calc R U . . .
C58 C 0.8829(4) 0.6155(5) 0.9764(3) 0.055(2) Uani 1 1 d . . . . .
C59 C 0.9458(5) 0.5965(6) 1.0110(4) 0.077(3) Uani 1 1 d . . . . .
H59 H 0.953095 0.549596 1.020428 0.092 Uiso 1 1 calc R U . . .
C60 C 0.9966(5) 0.6462(7) 1.0310(4) 0.094(4) Uani 1 1 d . . . . .
H60 H 1.038077 0.632463 1.053158 0.113 Uiso 1 1 calc R U . . .
C61 C 0.9859(6) 0.7164(7) 1.0182(5) 0.096(4) Uani 1 1 d . . . . .
H61 H 1.020127 0.749564 1.032132 0.115 Uiso 1 1 calc R U . . .
C62 C 0.9269(5) 0.7373(5) 0.9861(4) 0.081(3) Uani 1 1 d . . . . .
H62 H 0.921297 0.784760 0.977828 0.097 Uiso 1 1 calc R U . . .
C63 C 0.8731(4) 0.6892(5) 0.9646(4) 0.059(2) Uani 1 1 d . . . . .
C64 C 0.8107(5) 0.7115(5) 0.9315(4) 0.063(3) Uani 1 1 d . . . . .
H64 H 0.802037 0.758923 0.924557 0.076 Uiso 1 1 calc R U . . .
C65 C 0.7638(4) 0.6616(5) 0.9100(3) 0.051(2) Uani 1 1 d . . . . .
C66 C 0.6770(4) 0.6013(5) 0.8644(3) 0.053(2) Uani 1 1 d . . . . .
H66 H 0.635407 0.591060 0.841185 0.064 Uiso 1 1 calc R U . . .
C67 C 0.6074(4) 0.7261(4) 0.8092(4) 0.047(2) Uani 1 1 d . . . . .
C68 C 0.5305(4) 0.7252(4) 0.8191(4) 0.050(2) Uani 1 1 d . . . . .
C69 C 0.4784(4) 0.7255(4) 0.7750(4) 0.051(2) Uani 1 1 d . . . . .
C70 C 0.4976(4) 0.7256(4) 0.7224(4) 0.052(2) Uani 1 1 d . . . . .
C71 C 0.5747(4) 0.7259(4) 0.7152(3) 0.043(2) Uani 1 1 d . . . . .
C72 C 0.6292(4) 0.7249(4) 0.7579(4) 0.044(2) Uani 1 1 d . . . . .
C73 C 0.5083(5) 0.7247(5) 0.8752(4) 0.076(3) Uani 1 1 d . . . . .
H73A H 0.461939 0.699340 0.875433 0.092 Uiso 1 1 calc R U . . .
H73B H 0.545641 0.699075 0.897548 0.092 Uiso 1 1 calc R U . . .
C74 C 0.4991(5) 0.7964(5) 0.8994(4) 0.099(4) Uani 1 1 d . . . . .
H74A H 0.464249 0.823401 0.876679 0.149 Uiso 1 1 calc R U . . .
H74B H 0.546040 0.820122 0.903221 0.149 Uiso 1 1 calc R U . . .
H74C H 0.480984 0.791220 0.933573 0.149 Uiso 1 1 calc R U . . .
C75 C 0.7101(4) 0.7225(4) 0.7499(4) 0.060(3) Uani 1 1 d . . . . .
H75A H 0.716324 0.696534 0.717694 0.072 Uiso 1 1 calc R U . . .
H75B H 0.736246 0.697267 0.779294 0.072 Uiso 1 1 calc R U . . .
C76 C 0.3121(5) 0.4199(6) 0.8701(5) 0.088(4) Uani 1 1 d . . . . .
C77 C 0.7450(4) 0.7946(5) 0.7460(4) 0.079(3) Uani 1 1 d . . . . .
H77A H 0.722067 0.818686 0.715350 0.118 Uiso 1 1 calc R U . . .
H77B H 0.797144 0.789522 0.742803 0.118 Uiso 1 1 calc R U . . .
H77C H 0.737980 0.821258 0.777292 0.118 Uiso 1 1 calc R U . . .
C78 C 0.4402(4) 0.7250(5) 0.6757(4) 0.068(3) Uani 1 1 d . . . . .
H78A H 0.398094 0.697524 0.684782 0.081 Uiso 1 1 calc R U . . .
H78B H 0.460701 0.701546 0.646405 0.081 Uiso 1 1 calc R U . . .
C79 C 0.4126(5) 0.7975(5) 0.6572(4) 0.088(3) Uani 1 1 d . . . . .
H79A H 0.375115 0.792530 0.627914 0.133 Uiso 1 1 calc R U . . .
H79B H 0.453279 0.824350 0.646123 0.133 Uiso 1 1 calc R U . . .
H79C H 0.392111 0.821315 0.685827 0.133 Uiso 1 1 calc R U . . .
C80 C 0.6652(4) 0.7327(4) 0.8565(4) 0.059(2) Uani 1 1 d . . . . .
H80A H 0.703777 0.764385 0.847103 0.071 Uiso 1 1 calc R U . . .
H80B H 0.642015 0.754161 0.885506 0.071 Uiso 1 1 calc R U . . .
C81 C 0.3963(4) 0.7321(5) 0.7842(4) 0.071(3) Uani 1 1 d . . . . .
H81A H 0.391759 0.763466 0.813886 0.086 Uiso 1 1 calc R U . . .
H81B H 0.369582 0.752906 0.753031 0.086 Uiso 1 1 calc R U . . .
C82 C 0.5980(4) 0.7304(4) 0.6595(3) 0.049(2) Uani 1 1 d . . . . .
H82A H 0.561026 0.757077 0.637703 0.059 Uiso 1 1 calc R U . . .
H82B H 0.644457 0.755903 0.660642 0.059 Uiso 1 1 calc R U . . .
C83 C 0.6861(5) 0.3416(5) 0.8751(4) 0.068(3) Uani 1 1 d . . . . .
C84 C 0.6839(5) 0.4124(4) 0.6051(4) 0.056(2) Uani 1 1 d . . . . .
C85 C 0.8072(5) 0.4176(5) 0.8792(4) 0.060(3) Uani 1 1 d . . . . .
C86 C 0.5897(4) 0.3416(5) 0.6555(4) 0.060(3) Uani 1 1 d . . . . .
C87 C 0.5378(4) 0.4170(4) 0.5689(4) 0.057(3) Uani 1 1 d . . . . .
C88 C 0.3859(6) 0.3420(7) 0.8072(5) 0.090(4) Uani 1 1 d . . . . .
C89 C 0.2714(5) 0.4114(5) 0.7659(4) 0.073(3) Uani 1 1 d . . . . .
C104 C 0.7243(5) 0.4279(5) 0.9567(5) 0.068(3) Uani 1 1 d . . . . .
C90 C 1.0947(9) 0.5274(9) 0.6811(7) 0.246(8) Uani 1 1 d D U . . .
H90A H 1.083050 0.576172 0.685355 0.369 Uiso 1 1 calc R U . . .
H90B H 1.102178 0.518447 0.644674 0.369 Uiso 1 1 calc R U . . .
H90C H 1.139040 0.515992 0.703276 0.369 Uiso 1 1 calc R U . . .
C92 C 1.0315(6) 0.4671(6) 0.7488(4) 0.206(5) Uani 1 1 d DG U . . .
H92 H 1.070244 0.479330 0.773964 0.248 Uiso 1 1 calc R U . . .
C91 C 1.0347(5) 0.4852(6) 0.6959(5) 0.200(5) Uani 1 1 d DG U . . .
C96 C 0.9768(7) 0.4670(6) 0.6583(4) 0.199(5) Uani 1 1 d DG U . . .
H96 H 0.978960 0.479059 0.622849 0.239 Uiso 1 1 calc R U . . .
C95 C 0.9158(5) 0.4307(6) 0.6736(5) 0.208(5) Uani 1 1 d DG U . . .
H95 H 0.877090 0.418551 0.648413 0.249 Uiso 1 1 calc R U . . .
C94 C 0.9126(6) 0.4127(5) 0.7265(6) 0.189(5) Uani 1 1 d DG U . . .
H94 H 0.871796 0.388432 0.736752 0.227 Uiso 1 1 calc R U . . .
C93 C 0.9705(7) 0.4309(6) 0.7641(4) 0.212(5) Uani 1 1 d DG U . . .
H93 H 0.968372 0.418821 0.799528 0.254 Uiso 1 1 calc R U . . .
C97 C 1.023(2) 0.3722(16) 0.4628(13) 0.327(13) Uani 0.5 1 d D U P B -1
H97A H 0.988240 0.345723 0.481335 0.490 Uiso 0.5 1 calc R U P B -1
H97B H 1.071251 0.351824 0.469243 0.490 Uiso 0.5 1 calc R U P B -1
H97C H 1.007414 0.371541 0.425478 0.490 Uiso 0.5 1 calc R U P B -1
C102 C 0.9635(18) 0.5472(17) 0.5146(14) 0.291(8) Uani 0.5 1 d DG U P B -1
H102 H 0.920726 0.568727 0.524303 0.350 Uiso 0.5 1 calc R U P B -1
C103 C 0.9609(11) 0.4782(17) 0.4966(14) 0.290(9) Uani 0.5 1 d DG U P B -1
H103 H 0.916384 0.453536 0.494230 0.348 Uiso 0.5 1 calc R U P B -1
C98 C 1.0248(13) 0.4460(15) 0.4822(11) 0.294(8) Uani 0.5 1 d DG U P B -1
C99 C 1.0914(11) 0.483(2) 0.4857(11) 0.289(8) Uani 0.5 1 d DG U P B -1
H99 H 1.134162 0.461376 0.476084 0.347 Uiso 0.5 1 calc R U P B -1
C100 C 1.0940(17) 0.552(2) 0.5038(12) 0.292(9) Uani 0.5 1 d DG U P B -1
H100 H 1.138505 0.576567 0.506157 0.350 Uiso 0.5 1 calc R U P B -1
C101 C 1.030(2) 0.5841(15) 0.5182(13) 0.289(9) Uani 0.5 1 d DG U P B -1
H101 H 1.031787 0.630244 0.530267 0.346 Uiso 0.5 1 calc R U P B -1

loop_
_atom_site_aniso_label
_atom_site_aniso_U_11
_atom_site_aniso_U_22
_atom_site_aniso_U_33
_atom_site_aniso_U_23
_atom_site_aniso_U_13
_atom_site_aniso_U_12
Re1 0.0507(2) 0.0410(2) 0.0676(3) 0.0118(2) -0.00795(17) 0.00228(17)
Re2 0.0442(2) 0.0734(3) 0.0789(3) 0.0244(2) 0.01097(18) -0.00897(19)
Re3 0.04385(18) 0.0371(2) 0.0613(3) 0.00056(19) 0.00349(16) -0.00638(16)
O1 0.070(4) 0.064(5) 0.107(6) -0.004(4) 0.028(4) 0.008(3)
O2 0.131(6) 0.056(5) 0.117(7) 0.029(5) -0.011(5) -0.027(5)
O3 0.075(4) 0.085(5) 0.083(6) -0.017(4) -0.015(4) 0.007(4)
O4 0.111(6) 0.085(6) 0.172(9) 0.029(7) 0.018(6) 0.002(5)
O5 0.064(4) 0.121(7) 0.145(8) 0.012(6) -0.013(5) -0.027(4)
O6 0.091(5) 0.192(9) 0.120(8) 0.073(7) 0.049(5) 0.006(5)
O7 0.137(6) 0.042(4) 0.121(7) 0.001(5) 0.010(5) -0.012(4)
O9 0.124(6) 0.102(6) 0.081(7) 0.041(5) -0.022(5) -0.021(4)
O83 0.058(4) 0.098(6) 0.125(7) 0.002(5) -0.012(4) 0.029(4)
N1 0.044(4) 0.053(5) 0.067(6) 0.015(4) -0.008(4) 0.001(3)
N2 0.053(4) 0.038(5) 0.056(5) 0.006(4) -0.005(3) 0.007(3)
N3 0.040(4) 0.061(5) 0.083(6) 0.022(4) 0.007(4) -0.004(4)
N4 0.041(4) 0.079(6) 0.072(6) 0.021(5) 0.018(4) 0.008(4)
N5 0.046(4) 0.035(4) 0.060(5) 0.001(4) 0.011(3) -0.003(3)
N6 0.048(4) 0.037(4) 0.056(5) -0.003(4) 0.010(3) -0.001(3)
N7 0.049(4) 0.035(4) 0.060(6) 0.002(4) 0.001(3) -0.003(3)
N8 0.043(4) 0.041(4) 0.066(6) 0.007(4) -0.002(4) 0.000(3)
N9 0.058(4) 0.046(4) 0.051(5) 0.013(4) -0.004(4) -0.005(4)
N10 0.055(4) 0.057(5) 0.057(6) 0.020(4) 0.006(4) -0.006(4)
N11 0.039(4) 0.060(5) 0.081(6) 0.019(4) 0.015(4) -0.003(3)
N12 0.048(4) 0.042(4) 0.067(6) 0.010(4) 0.005(4) -0.010(3)
C1 0.039(4) 0.042(5) 0.066(7) -0.001(5) 0.003(4) 0.004(4)
C2 0.043(5) 0.047(6) 0.081(8) -0.008(5) -0.004(5) 0.008(4)
C3 0.038(4) 0.039(5) 0.077(8) -0.011(5) -0.007(5) 0.001(4)
C4 0.063(6) 0.073(7) 0.071(8) -0.012(6) -0.010(5) -0.019(5)
C5 0.060(6) 0.071(8) 0.110(11) 0.000(8) -0.006(7) -0.017(5)
C6 0.057(6) 0.073(8) 0.123(12) 0.008(8) 0.019(6) -0.017(5)
C7 0.055(5) 0.071(7) 0.077(8) 0.010(6) 0.007(5) 0.002(5)
C8 0.050(5) 0.030(5) 0.079(8) -0.004(5) 0.003(5) 0.006(4)
C9 0.041(4) 0.062(6) 0.059(7) -0.007(5) -0.003(4) 0.002(4)
C10 0.043(4) 0.033(5) 0.062(7) 0.010(5) 0.007(4) 0.002(4)
C11 0.040(4) 0.033(5) 0.065(7) 0.011(5) -0.010(4) -0.003(4)
C12 0.061(6) 0.058(7) 0.062(8) 0.019(6) 0.013(5) 0.011(5)
C13 0.063(6) 0.077(8) 0.059(8) 0.013(6) -0.006(5) 0.006(5)
C14 0.080(7) 0.063(7) 0.045(7) 0.016(6) 0.012(5) 0.002(6)
C15 0.104(8) 0.088(9) 0.062(9) 0.005(7) 0.014(7) 0.012(7)
C16 0.131(11) 0.119(11) 0.061(9) -0.009(8) 0.016(8) 0.011(9)
C17 0.132(11) 0.115(12) 0.071(10) 0.003(8) 0.040(8) 0.029(9)
C18 0.098(8) 0.102(10) 0.071(10) 0.028(7) 0.045(7) 0.019(7)
C19 0.076(7) 0.078(8) 0.054(8) 0.030(6) 0.020(6) 0.011(6)
C20 0.064(6) 0.095(9) 0.065(8) 0.037(7) 0.019(5) 0.015(6)
C21 0.053(6) 0.066(7) 0.073(8) 0.032(6) 0.006(5) 0.004(5)
C22 0.060(5) 0.054(6) 0.049(7) 0.021(5) 0.005(4) 0.001(5)
C23 0.038(4) 0.062(7) 0.063(7) 0.008(5) -0.004(4) -0.016(4)
C24 0.037(4) 0.072(7) 0.085(8) 0.009(6) 0.001(4) -0.009(4)
C25 0.049(5) 0.067(7) 0.070(8) 0.022(6) -0.009(5) -0.004(5)
C26 0.056(6) 0.099(9) 0.093(10) 0.023(7) 0.002(5) 0.011(6)
C27 0.085(8) 0.119(11) 0.103(11) 0.048(9) 0.005(7) 0.037(7)
C28 0.105(9) 0.115(11) 0.086(10) 0.046(8) 0.012(7) 0.012(8)
C29 0.074(7) 0.075(8) 0.088(10) 0.012(7) 0.016(6) 0.003(6)
C30 0.050(5) 0.072(7) 0.056(7) 0.021(6) 0.001(5) -0.001(5)
C31 0.049(5) 0.050(6) 0.070(7) 0.004(5) 0.018(4) -0.013(4)
C32 0.036(4) 0.047(6) 0.066(7) 0.014(5) 0.004(4) -0.015(4)
C33 0.048(5) 0.057(6) 0.064(7) 0.024(5) 0.001(4) -0.010(4)
C34 0.032(4) 0.049(6) 0.048(6) 0.002(5) -0.002(4) -0.004(4)
C35 0.046(4) 0.041(5) 0.059(7) -0.009(5) 0.007(4) -0.004(4)
C36 0.047(5) 0.054(6) 0.067(7) -0.001(5) 0.013(5) -0.002(4)
C37 0.092(7) 0.053(7) 0.081(9) 0.001(6) 0.013(6) -0.013(5)
C38 0.123(9) 0.065(8) 0.109(11) -0.007(8) 0.056(8) -0.012(7)
C39 0.103(8) 0.096(10) 0.071(9) 0.017(7) 0.039(6) -0.019(7)
C40 0.084(7) 0.063(7) 0.078(9) 0.005(6) 0.028(6) -0.018(5)
C41 0.049(5) 0.055(6) 0.055(7) 0.007(5) 0.008(4) 0.000(4)
C42 0.049(5) 0.045(6) 0.060(7) 0.005(5) -0.001(4) -0.005(4)
C43 0.038(4) 0.046(6) 0.044(6) -0.005(5) -0.005(4) 0.002(4)
C44 0.041(4) 0.040(5) 0.066(7) 0.007(5) 0.014(4) -0.002(4)
C45 0.032(4) 0.105(9) 0.055(7) 0.007(6) 0.012(4) 0.008(5)
C46 0.046(6) 0.101(8) 0.088(7) 0.010(8) 0.018(6) 0.004(6)
C46A 0.043(7) 0.107(9) 0.086(8) 0.012(9) 0.020(7) 0.009(7)
C47A 0.043(5) 0.109(8) 0.089(6) 0.009(7) 0.021(5) 0.008(6)
C47B 0.045(5) 0.108(8) 0.089(6) 0.014(8) 0.021(5) 0.009(6)
C48A 0.052(5) 0.111(8) 0.095(6) 0.009(8) 0.022(5) 0.009(6)
C48B 0.049(6) 0.111(9) 0.093(7) 0.007(8) 0.021(6) 0.007(7)
C49A 0.052(5) 0.111(9) 0.096(7) 0.009(8) 0.027(5) 0.009(7)
C49B 0.051(6) 0.113(9) 0.095(7) 0.014(9) 0.023(6) 0.008(7)
C50A 0.051(6) 0.111(9) 0.097(7) 0.008(8) 0.027(6) 0.013(7)
C50B 0.052(6) 0.108(9) 0.095(7) 0.010(8) 0.026(6) 0.010(7)
C51A 0.048(5) 0.111(8) 0.097(7) 0.013(7) 0.023(5) 0.012(6)
C51B 0.049(6) 0.111(9) 0.096(7) 0.009(8) 0.020(6) 0.008(7)
C52A 0.042(5) 0.104(8) 0.089(6) 0.009(7) 0.016(5) 0.015(6)
C52B 0.043(5) 0.106(8) 0.089(6) 0.010(8) 0.021(5) 0.013(6)
C53 0.042(6) 0.104(8) 0.091(8) 0.007(7) 0.022(6) 0.013(6)
C53A 0.047(7) 0.102(9) 0.089(8) 0.011(8) 0.020(6) 0.011(7)
C54 0.047(5) 0.090(8) 0.073(8) 0.003(6) 0.013(5) 0.009(5)
C55 0.046(5) 0.053(6) 0.080(8) 0.007(6) 0.012(5) 0.006(5)
C56 0.044(5) 0.048(6) 0.054(7) 0.005(5) -0.003(4) 0.003(4)
C57 0.050(5) 0.034(5) 0.078(8) 0.005(5) 0.000(4) 0.002(4)
C58 0.058(5) 0.057(6) 0.047(7) 0.002(5) -0.004(4) -0.003(5)
C59 0.077(7) 0.090(8) 0.060(8) 0.002(6) -0.010(6) 0.010(6)
C60 0.057(6) 0.116(11) 0.101(10) -0.021(9) -0.031(6) 0.008(7)
C61 0.071(7) 0.105(11) 0.106(11) -0.031(9) -0.020(7) -0.011(7)
C62 0.074(7) 0.073(8) 0.095(10) -0.017(7) 0.004(6) -0.007(6)
C63 0.062(5) 0.067(7) 0.047(7) -0.014(5) 0.000(4) -0.004(5)
C64 0.073(6) 0.054(6) 0.062(7) 0.004(5) -0.002(5) 0.003(5)
C65 0.046(5) 0.046(6) 0.057(7) -0.004(5) -0.003(4) 0.001(4)
C66 0.046(5) 0.048(6) 0.063(7) 0.003(5) -0.006(4) -0.001(4)
C67 0.055(5) 0.030(5) 0.056(7) 0.007(4) 0.001(4) 0.007(4)
C68 0.068(6) 0.033(5) 0.052(7) 0.008(5) 0.015(5) 0.000(4)
C69 0.062(5) 0.038(5) 0.053(7) 0.008(5) 0.015(5) 0.011(4)
C70 0.046(5) 0.041(5) 0.067(7) -0.001(5) -0.004(5) 0.005(4)
C71 0.058(5) 0.028(5) 0.044(6) -0.003(4) 0.008(4) 0.009(4)
C72 0.054(5) 0.023(5) 0.055(7) 0.000(4) 0.007(5) 0.003(4)
C73 0.092(7) 0.073(8) 0.067(8) 0.011(6) 0.021(6) 0.000(6)
C74 0.130(9) 0.067(8) 0.109(10) -0.017(7) 0.056(7) 0.001(7)
C75 0.048(5) 0.050(6) 0.084(8) 0.009(5) 0.012(5) 0.010(4)
C76 0.046(5) 0.125(10) 0.092(10) 0.042(8) 0.005(5) -0.002(6)
C77 0.055(5) 0.085(8) 0.097(9) 0.002(6) 0.009(5) -0.012(5)
C78 0.049(5) 0.075(7) 0.078(8) 0.009(6) -0.004(5) 0.004(5)
C79 0.081(6) 0.097(9) 0.083(9) 0.016(7) -0.011(6) 0.036(6)
C80 0.075(6) 0.035(5) 0.066(7) 0.009(5) 0.000(5) 0.014(4)
C81 0.054(5) 0.072(7) 0.091(9) 0.017(6) 0.021(5) 0.024(5)
C82 0.056(5) 0.035(5) 0.058(7) 0.012(5) 0.004(4) 0.002(4)
C83 0.070(6) 0.035(6) 0.096(9) 0.004(6) -0.013(5) 0.007(5)
C84 0.073(6) 0.035(5) 0.062(7) -0.003(5) 0.009(5) -0.003(5)
C85 0.068(6) 0.052(6) 0.057(7) 0.007(5) -0.010(5) 0.001(5)
C86 0.057(5) 0.062(7) 0.058(7) -0.003(6) -0.002(4) -0.015(5)
C87 0.053(5) 0.047(6) 0.069(8) -0.006(5) -0.003(5) 0.000(4)
C88 0.071(7) 0.089(9) 0.110(11) 0.027(8) 0.005(6) -0.014(7)
C89 0.047(5) 0.087(8) 0.086(9) 0.012(6) 0.010(5) -0.021(5)
C104 0.069(6) 0.050(6) 0.080(9) 0.014(6) -0.008(6) -0.014(5)
C90 0.245(8) 0.246(8) 0.248(8) 0.001(2) 0.025(2) 0.000(2)
C92 0.206(5) 0.206(5) 0.207(5) 0.0002(10) 0.0203(11) 0.0004(10)
C91 0.200(5) 0.200(5) 0.200(5) -0.0001(10) 0.0195(11) 0.0004(10)
C96 0.199(5) 0.199(5) 0.199(5) -0.0003(10) 0.0194(11) 0.0004(10)
C95 0.208(5) 0.207(5) 0.208(5) -0.0006(10) 0.0203(11) 0.0008(10)
C94 0.191(8) 0.156(8) 0.224(9) -0.014(8) 0.039(8) 0.016(7)
C93 0.212(5) 0.212(5) 0.212(5) 0.0004(10) 0.0206(11) 0.0007(10)
C97 0.327(14) 0.327(14) 0.326(14) 0.000(2) 0.032(2) 0.000(2)
C102 0.291(8) 0.291(8) 0.291(8) 0.0000(10) 0.0282(13) 0.0000(10)
C103 0.290(9) 0.290(9) 0.290(9) 0.0000(10) 0.0281(13) 0.0000(10)
C98 0.294(8) 0.294(8) 0.294(8) 0.0000(10) 0.0285(13) 0.0000(10)
C99 0.289(9) 0.289(9) 0.289(9) 0.0000(10) 0.0280(13) 0.0000(10)
C100 0.292(9) 0.292(9) 0.292(9) 0.0000(10) 0.0282(13) 0.0000(10)
C101 0.289(9) 0.289(9) 0.289(9) 0.0000(10) 0.0280(13) 0.0000(10)

loop_
_atom_type_symbol
_atom_type_description
_atom_type_scat_dispersion_real
_atom_type_scat_dispersion_imag
_atom_type_scat_source
C C 0.0033 0.0016 'International Tables Vol C Tables 4.2.6.8 and 6.1.1.4'
H H 0.0000 0.0000 'International Tables Vol C Tables 4.2.6.8 and 6.1.1.4'
N N 0.0061 0.0033 'International Tables Vol C Tables 4.2.6.8 and 6.1.1.4'
O O 0.0106 0.0060 'International Tables Vol C Tables 4.2.6.8 and 6.1.1.4'
Re Re -1.0185 7.2310 'International Tables Vol C Tables 4.2.6.8 and 6.1.1.4'

loop_
_geom_angle_atom_site_label_1
_geom_angle_atom_site_label_2
_geom_angle_atom_site_label_3
_geom_angle
_geom_angle_site_symmetry_1
_geom_angle_site_symmetry_3
_geom_angle_publ_flag
C85 Re1 C104 86.3(4) . . ?
C85 Re1 C83 87.1(4) . . ?
C104 Re1 C83 89.3(4) . . ?
C85 Re1 N1 97.1(3) . . ?
C104 Re1 N1 91.5(3) . . ?
C83 Re1 N1 175.8(3) . . ?
C85 Re1 N8 89.1(3) . . ?
C104 Re1 N8 171.3(3) . . ?
C83 Re1 N8 97.9(3) . . ?
N1 Re1 N8 81.7(3) . . ?
C85 Re1 N9 178.0(3) . . ?
C104 Re1 N9 95.4(3) . . ?
C83 Re1 N9 92.0(3) . . ?
N1 Re1 N9 83.8(2) . . ?
N8 Re1 N9 89.2(2) . . ?
C88 Re2 C89 86.5(4) . . ?
C88 Re2 C76 88.1(5) . . ?
C89 Re2 C76 89.0(4) . . ?
C88 Re2 N3 174.9(3) . . ?
C89 Re2 N3 97.4(3) . . ?
C76 Re2 N3 95.2(4) . . ?
C88 Re2 N11 94.4(4) . . ?
C89 Re2 N11 88.7(3) . . ?
C76 Re2 N11 176.5(3) . . ?
N3 Re2 N11 82.5(3) . . ?
C88 Re2 N10 92.8(4) . . ?
C89 Re2 N10 178.5(4) . . ?
C76 Re2 N10 92.3(3) . . ?
N3 Re2 N10 83.2(3) . . ?
N11 Re2 N10 90.0(3) . . ?
C86 Re3 C87 91.1(4) . . ?
C86 Re3 C84 86.4(4) . . ?
C87 Re3 C84 91.0(4) . . ?
C86 Re3 N5 175.4(3) . . ?
C87 Re3 N5 93.1(3) . . ?
C84 Re3 N5 95.2(3) . . ?
C86 Re3 N7 92.0(3) . . ?
C87 Re3 N7 176.8(3) . . ?
C84 Re3 N7 89.5(3) . . ?
N5 Re3 N7 83.7(3) . . ?
C86 Re3 N12 92.6(3) . . ?
C87 Re3 N12 91.0(3) . . ?
C84 Re3 N12 177.8(3) . . ?
N5 Re3 N12 85.6(2) . . ?
N7 Re3 N12 88.5(2) . . ?
C66 N1 C56 104.1(7) . . ?
C66 N1 Re1 126.8(6) . . ?
C56 N1 Re1 129.1(5) . . ?
C66 N2 C65 106.9(7) . . ?
C66 N2 C80 127.7(7) . . ?
C65 N2 C80 125.3(7) . . ?
C55 N3 C45 103.8(8) . . ?
C55 N3 Re2 125.8(6) . . ?
C45 N3 Re2 130.4(6) . . ?
C55 N4 C54 106.6(8) . . ?
C55 N4 C81 131.4(7) . . ?
C54 N4 C81 122.0(8) . . ?
C44 N5 C34 104.5(7) . . ?
C44 N5 Re3 124.6(6) . . ?
C34 N5 Re3 129.8(6) . . ?
C44 N6 C43 107.4(7) . . ?
C44 N6 C82 129.2(7) . . ?
C43 N6 C82 123.4(7) . . ?
C11 N7 C10 101.4(7) . . ?
C11 N7 Re3 128.4(5) . . ?
C10 N7 Re3 130.1(6) . . ?
C11 N8 C1 102.3(7) . . ?
C11 N8 Re1 130.5(6) . . ?
C1 N8 Re1 127.0(6) . . ?
C22 N9 C12 104.9(7) . . ?
C22 N9 Re1 126.5(6) . . ?
C12 N9 Re1 128.4(6) . . ?
C22 N10 C21 103.2(7) . . ?
C22 N10 Re2 126.9(7) . . ?
C21 N10 Re2 129.8(6) . . ?
C33 N11 C23 101.9(7) . . ?
C33 N11 Re2 130.3(6) . . ?
C23 N11 Re2 127.8(5) . . ?
C33 N12 C32 102.9(7) . . ?
C33 N12 Re3 126.4(6) . . ?
C32 N12 Re3 130.6(6) . . ?
C2 C1 C10 121.3(8) . . ?
C2 C1 N8 131.1(9) . . ?
C10 C1 N8 107.6(7) . . ?
C1 C2 C3 118.4(9) . . ?
C1 C2 H2 120.8 . . ?
C3 C2 H2 120.8 . . ?
C2 C3 C8 121.8(8) . . ?
C2 C3 C4 120.9(9) . . ?
C8 C3 C4 117.3(9) . . ?
C5 C4 C3 120.4(10) . . ?
C5 C4 H4 119.8 . . ?
C3 C4 H4 119.8 . . ?
C4 C5 C6 122.5(10) . . ?
C4 C5 H5 118.8 . . ?
C6 C5 H5 118.8 . . ?
C7 C6 C5 120.4(10) . . ?
C7 C6 H6 119.8 . . ?
C5 C6 H6 119.8 . . ?
C6 C7 C8 119.3(10) . . ?
C6 C7 H7 120.4 . . ?
C8 C7 H7 120.4 . . ?
C3 C8 C7 120.2(8) . . ?
C3 C8 C9 119.1(8) . . ?
C7 C8 C9 120.7(9) . . ?
C10 C9 C8 117.2(9) . . ?
C10 C9 H9 121.4 . . ?
C8 C9 H9 121.4 . . ?
C9 C10 C1 122.1(8) . . ?
C9 C10 N7 128.3(9) . . ?
C1 C10 N7 109.4(7) . . ?
N8 C11 N7 119.3(7) . . ?
N8 C11 H11 120.4 . . ?
N7 C11 H11 120.4 . . ?
C13 C12 N9 131.0(8) . . ?
C13 C12 C21 123.4(9) . . ?
N9 C12 C21 105.5(9) . . ?
C12 C13 C14 117.9(9) . . ?
C12 C13 H13 121.1 . . ?
C14 C13 H13 121.1 . . ?
C13 C14 C15 121.3(10) . . ?
C13 C14 C19 120.5(10) . . ?
C15 C14 C19 118.1(10) . . ?
C16 C15 C14 122.0(11) . . ?
C16 C15 H15 119.0 . . ?
C14 C15 H15 119.0 . . ?
C15 C16 C17 121.1(12) . . ?
C15 C16 H16 119.4 . . ?
C17 C16 H16 119.4 . . ?
C18 C17 C16 119.1(12) . . ?
C18 C17 H17 120.5 . . ?
C16 C17 H17 120.5 . . ?
C17 C18 C19 122.3(12) . . ?
C17 C18 H18 118.8 . . ?
C19 C18 H18 118.8 . . ?
C20 C19 C18 123.1(11) . . ?
C20 C19 C14 119.6(10) . . ?
C18 C19 C14 117.3(11) . . ?
C19 C20 C21 120.2(10) . . ?
C19 C20 H20 119.9 . . ?
C21 C20 H20 119.9 . . ?
N10 C21 C20 132.0(9) . . ?
N10 C21 C12 109.7(9) . . ?
C20 C21 C12 118.2(10) . . ?
N9 C22 N10 116.6(9) . . ?
N9 C22 H22 121.7 . . ?
N10 C22 H22 121.7 . . ?
C24 C23 N11 131.6(8) . . ?
C24 C23 C32 119.8(9) . . ?
N11 C23 C32 108.6(7) . . ?
C23 C24 C25 119.6(9) . . ?
C23 C24 H24 120.2 . . ?
C25 C24 H24 120.2 . . ?
C24 C25 C30 119.8(8) . . ?
C24 C25 C26 122.3(9) . . ?
C30 C25 C26 118.0(9) . . ?
C27 C26 C25 122.5(10) . . ?
C27 C26 H26 118.8 . . ?
C25 C26 H26 118.8 . . ?
C26 C27 C28 119.0(10) . . ?
C26 C27 H27 120.5 . . ?
C28 C27 H27 120.5 . . ?
C29 C28 C27 120.1(10) . . ?
C29 C28 H28 120.0 . . ?
C27 C28 H28 120.0 . . ?
C28 C29 C30 122.3(10) . . ?
C28 C29 H29 118.8 . . ?
C30 C29 H29 118.8 . . ?
C29 C30 C31 120.9(9) . . ?
C29 C30 C25 118.0(8) . . ?
C31 C30 C25 121.0(9) . . ?
C32 C31 C30 118.5(8) . . ?
C32 C31 H31 120.8 . . ?
C30 C31 H31 120.8 . . ?
C31 C32 N12 131.4(8) . . ?
C31 C32 C23 121.3(8) . . ?
N12 C32 C23 107.3(8) . . ?
N11 C33 N12 119.2(8) . . ?
N11 C33 H33 120.4 . . ?
N12 C33 H33 120.4 . . ?
C35 C34 N5 130.7(8) . . ?
C35 C34 C43 120.0(8) . . ?
N5 C34 C43 109.2(8) . . ?
C34 C35 C36 118.9(8) . . ?
C34 C35 H35 120.6 . . ?
C36 C35 H35 120.6 . . ?
C35 C36 C37 121.1(9) . . ?
C35 C36 C41 120.0(8) . . ?
C37 C36 C41 118.9(8) . . ?
C38 C37 C36 120.3(10) . . ?
C38 C37 H37 119.9 . . ?
C36 C37 H37 119.9 . . ?
C37 C38 C39 121.0(10) . . ?
C37 C38 H38 119.5 . . ?
C39 C38 H38 119.5 . . ?
C40 C39 C38 121.1(10) . . ?
C40 C39 H39 119.4 . . ?
C38 C39 H39 119.4 . . ?
C39 C40 C41 121.5(10) . . ?
C39 C40 H40 119.2 . . ?
C41 C40 H40 119.2 . . ?
C42 C41 C40 122.7(9) . . ?
C42 C41 C36 120.1(8) . . ?
C40 C41 C36 117.2(9) . . ?
C43 C42 C41 118.4(8) . . ?
C43 C42 H42 120.8 . . ?
C41 C42 H42 120.8 . . ?
C42 C43 N6 132.4(8) . . ?
C42 C43 C34 122.4(8) . . ?
N6 C43 C34 105.1(7) . . ?
N5 C44 N6 113.8(8) . . ?
N5 C44 H44 123.1 . . ?
N6 C44 H44 123.1 . . ?
C54 C45 C46 116.5(11) . . ?
C54 C45 C46A 130.2(12) . . ?
C54 C45 N3 109.1(7) . . ?
C46 C45 N3 134.1(12) . . ?
C46A C45 N3 120.6(13) . . ?
C45 C46 C47A 118.9(12) . . ?
C45 C46 H46 120.5 . . ?
C47A C46 H46 120.5 . . ?
C45 C46A C47B 112.7(14) . . ?
C45 C46A H46A 123.7 . . ?
C47B C46A H46A 123.7 . . ?
C46 C47A C52A 122.4(11) . . ?
C46 C47A C48A 120.5(14) . . ?
C52A C47A C48A 117.0(12) . . ?
C46A C47B C48B 120.6(15) . . ?
C46A C47B C52B 120.2(12) . . ?
C48B C47B C52B 119.3(14) . . ?
C49A C48A C47A 121.1(15) . . ?
C49A C48A H48A 119.4 . . ?
C47A C48A H48A 119.4 . . ?
C49B C48B C47B 120.0(17) . . ?
C49B C48B H48B 120.0 . . ?
C47B C48B H48B 120.0 . . ?
C48A C49A C50A 120.1(14) . . ?
C48A C49A H49A 120.0 . . ?
C50A C49A H49A 120.0 . . ?
C48B C49B C50B 120.0(16) . . ?
C48B C49B H49B 120.0 . . ?
C50B C49B H49B 120.0 . . ?
C51A C50A C49A 120.1(14) . . ?
C51A C50A H50A 119.9 . . ?
C49A C50A H50A 119.9 . . ?
C51B C50B C49B 120.1(17) . . ?
C51B C50B H50B 119.9 . . ?
C49B C50B H50B 119.9 . . ?
C50A C51A C52A 122.4(15) . . ?
C50A C51A H51A 118.8 . . ?
C52A C51A H51A 118.8 . . ?
C50B C51B C52B 122.8(17) . . ?
C50B C51B H51B 118.6 . . ?
C52B C51B H51B 118.6 . . ?
C53 C52A C51A 121.1(14) . . ?
C53 C52A C47A 119.5(11) . . ?
C51A C52A C47A 119.3(12) . . ?
C53A C52B C51B 120.7(16) . . ?
C53A C52B C47B 121.6(13) . . ?
C51B C52B C47B 117.1(14) . . ?
C54 C53 C52A 114.3(12) . . ?
C54 C53 H53 122.8 . . ?
C52A C53 H53 122.8 . . ?
C54 C53A C52B 120.5(16) . . ?
C54 C53A H53A 119.7 . . ?
C52B C53A H53A 119.7 . . ?
C53A C54 C45 114.8(12) . . ?
C53 C54 C45 128.0(11) . . ?
C53A C54 N4 139.2(14) . . ?
C53 C54 N4 126.1(12) . . ?
C45 C54 N4 105.9(8) . . ?
N3 C55 N4 114.6(8) . . ?
N3 C55 H55 122.7 . . ?
N4 C55 H55 122.7 . . ?
C57 C56 N1 130.6(8) . . ?
C57 C56 C65 120.0(8) . . ?
N1 C56 C65 109.3(7) . . ?
C56 C57 C58 119.5(8) . . ?
C56 C57 H57 120.2 . . ?
C58 C57 H57 120.2 . . ?
C57 C58 C59 123.0(9) . . ?
C57 C58 C63 120.1(8) . . ?
C59 C58 C63 116.8(8) . . ?
C60 C59 C58 121.3(10) . . ?
C60 C59 H59 119.3 . . ?
C58 C59 H59 119.3 . . ?
C59 C60 C61 120.1(10) . . ?
C59 C60 H60 119.9 . . ?
C61 C60 H60 119.9 . . ?
C62 C61 C60 121.0(10) . . ?
C62 C61 H61 119.5 . . ?
C60 C61 H61 119.5 . . ?
C61 C62 C63 121.5(10) . . ?
C61 C62 H62 119.3 . . ?
C63 C62 H62 119.3 . . ?
C64 C63 C62 121.3(9) . . ?
C64 C63 C58 119.5(8) . . ?
C62 C63 C58 119.2(9) . . ?
C65 C64 C63 117.7(8) . . ?
C65 C64 H64 121.1 . . ?
C63 C64 H64 121.1 . . ?
C64 C65 N2 131.1(8) . . ?
C64 C65 C56 123.1(8) . . ?
N2 C65 C56 105.9(7) . . ?
N2 C66 N1 113.7(7) . . ?
N2 C66 H66 123.1 . . ?
N1 C66 H66 123.1 . . ?
C72 C67 C68 121.9(8) . . ?
C72 C67 C80 120.1(7) . . ?
C68 C67 C80 118.0(8) . . ?
C69 C68 C67 117.0(8) . . ?
C69 C68 C73 122.1(8) . . ?
C67 C68 C73 120.8(8) . . ?
C68 C69 C70 123.2(8) . . ?
C68 C69 C81 118.2(8) . . ?
C70 C69 C81 118.5(8) . . ?
C69 C70 C71 117.2(8) . . ?
C69 C70 C78 122.0(8) . . ?
C71 C70 C78 120.8(8) . . ?
C72 C71 C70 121.9(8) . . ?
C72 C71 C82 119.0(7) . . ?
C70 C71 C82 119.1(8) . . ?
C71 C72 C67 118.7(7) . . ?
C71 C72 C75 121.7(8) . . ?
C67 C72 C75 119.6(8) . . ?
C74 C73 C68 115.1(8) . . ?
C74 C73 H73A 108.5 . . ?
C68 C73 H73A 108.5 . . ?
C74 C73 H73B 108.5 . . ?
C68 C73 H73B 108.5 . . ?
H73A C73 H73B 107.5 . . ?
C73 C74 H74A 109.5 . . ?
C73 C74 H74B 109.5 . . ?
H74A C74 H74B 109.5 . . ?
C73 C74 H74C 109.5 . . ?
H74A C74 H74C 109.5 . . ?
H74B C74 H74C 109.5 . . ?
C72 C75 C77 113.6(6) . . ?
C72 C75 H75A 108.8 . . ?
C77 C75 H75A 108.8 . . ?
C72 C75 H75B 108.8 . . ?
C77 C75 H75B 108.8 . . ?
H75A C75 H75B 107.7 . . ?
O6 C76 Re2 175.8(10) . . ?
C75 C77 H77A 109.5 . . ?
C75 C77 H77B 109.5 . . ?
H77A C77 H77B 109.5 . . ?
C75 C77 H77C 109.5 . . ?
H77A C77 H77C 109.5 . . ?
H77B C77 H77C 109.5 . . ?
C70 C78 C79 114.6(8) . . ?
C70 C78 H78A 108.6 . . ?
C79 C78 H78A 108.6 . . ?
C70 C78 H78B 108.6 . . ?
C79 C78 H78B 108.6 . . ?
H78A C78 H78B 107.6 . . ?
C78 C79 H79A 109.5 . . ?
C78 C79 H79B 109.5 . . ?
H79A C79 H79B 109.5 . . ?
C78 C79 H79C 109.5 . . ?
H79A C79 H79C 109.5 . . ?
H79B C79 H79C 109.5 . . ?
N2 C80 C67 115.6(7) . . ?
N2 C80 H80A 108.4 . . ?
C67 C80 H80A 108.4 . . ?
N2 C80 H80B 108.4 . . ?
C67 C80 H80B 108.4 . . ?
H80A C80 H80B 107.4 . . ?
N4 C81 C69 113.1(7) . . ?
N4 C81 H81A 109.0 . . ?
C69 C81 H81A 109.0 . . ?
N4 C81 H81B 109.0 . . ?
C69 C81 H81B 109.0 . . ?
H81A C81 H81B 107.8 . . ?
N6 C82 C71 114.2(6) . . ?
N6 C82 H82A 108.7 . . ?
C71 C82 H82A 108.7 . . ?
N6 C82 H82B 108.7 . . ?
C71 C82 H82B 108.7 . . ?
H82A C82 H82B 107.6 . . ?
O7 C83 Re1 177.6(10) . . ?
O1 C84 Re3 176.2(8) . . ?
O83 C85 Re1 176.7(8) . . ?
O2 C86 Re3 177.0(8) . . ?
O3 C87 Re3 177.7(9) . . ?
O4 C88 Re2 177.5(11) . . ?
O5 C89 Re2 174.6(9) . . ?
O9 C104 Re1 176.2(9) . . ?
C91 C90 H90A 109.5 . . ?
C91 C90 H90B 109.5 . . ?
H90A C90 H90B 109.5 . . ?
C91 C90 H90C 109.5 . . ?
H90A C90 H90C 109.5 . . ?
H90B C90 H90C 109.5 . . ?
C91 C92 C93 120.0 . . ?
C91 C92 H92 120.0 . . ?
C93 C92 H92 120.0 . . ?
C92 C91 C96 120.0 . . ?
C92 C91 C90 119.7(7) . . ?
C96 C91 C90 120.1(7) . . ?
C95 C96 C91 120.0 . . ?
C95 C96 H96 120.0 . . ?
C91 C96 H96 120.0 . . ?
C94 C95 C96 120.0 . . ?
C94 C95 H95 120.0 . . ?
C96 C95 H95 120.0 . . ?
C93 C94 C95 120.0 . . ?
C93 C94 H94 120.0 . . ?
C95 C94 H94 120.0 . . ?
C94 C93 C92 120.0 . . ?
C94 C93 H93 120.0 . . ?
C92 C93 H93 120.0 . . ?
C98 C97 H97A 109.5 . . ?
C98 C97 H97B 109.5 . . ?
H97A C97 H97B 109.5 . . ?
C98 C97 H97C 109.5 . . ?
H97A C97 H97C 109.5 . . ?
H97B C97 H97C 109.5 . . ?
C103 C102 C101 120.0 . . ?
C103 C102 H102 120.0 . . ?
C101 C102 H102 120.0 . . ?
C98 C103 C102 120.0 . . ?
C98 C103 H103 120.0 . . ?
C102 C103 H103 120.0 . . ?
C103 C98 C99 120.0 . . ?
C103 C98 C97 120.5(8) . . ?
C99 C98 C97 119.5(8) . . ?
C100 C99 C98 120.0 . . ?
C100 C99 H99 120.0 . . ?
C98 C99 H99 120.0 . . ?
C101 C100 C99 120.0 . . ?
C101 C100 H100 120.0 . . ?
C99 C100 H100 120.0 . . ?
C100 C101 C102 120.0 . . ?
C100 C101 H101 120.0 . . ?
C102 C101 H101 120.0 . . ?

loop_
_geom_bond_atom_site_label_1
_geom_bond_atom_site_label_2
_geom_bond_distance
_geom_bond_site_symmetry_2
_geom_bond_publ_flag
Re1 C85 1.892(9) . ?
Re1 C104 1.895(12) . ?
Re1 C83 1.915(10) . ?
Re1 N1 2.141(7) . ?
Re1 N8 2.193(7) . ?
Re1 N9 2.197(6) . ?
Re2 C88 1.880(13) . ?
Re2 C89 1.905(10) . ?
Re2 C76 1.910(11) . ?
Re2 N3 2.173(7) . ?
Re2 N11 2.189(7) . ?
Re2 N10 2.201(7) . ?
Re3 C86 1.896(10) . ?
Re3 C87 1.903(10) . ?
Re3 C84 1.906(9) . ?
Re3 N5 2.171(6) . ?
Re3 N7 2.193(7) . ?
Re3 N12 2.208(7) . ?
O1 C84 1.159(9) . ?
O2 C86 1.153(9) . ?
O3 C87 1.145(9) . ?
O4 C88 1.160(11) . ?
O5 C89 1.139(9) . ?
O6 C76 1.151(11) . ?
O7 C83 1.138(9) . ?
O9 C104 1.164(11) . ?
O83 C85 1.159(9) . ?
N1 C66 1.346(9) . ?
N1 C56 1.391(9) . ?
N2 C66 1.340(9) . ?
N2 C65 1.379(9) . ?
N2 C80 1.464(9) . ?
N3 C55 1.320(10) . ?
N3 C45 1.416(10) . ?
N4 C55 1.335(10) . ?
N4 C54 1.393(9) . ?
N4 C81 1.467(10) . ?
N5 C44 1.329(10) . ?
N5 C34 1.401(10) . ?
N6 C44 1.334(9) . ?
N6 C43 1.392(9) . ?
N6 C82 1.443(9) . ?
N7 C11 1.326(9) . ?
N7 C10 1.403(9) . ?
N8 C11 1.326(9) . ?
N8 C1 1.407(9) . ?
N9 C22 1.333(9) . ?
N9 C12 1.420(11) . ?
N10 C22 1.341(9) . ?
N10 C21 1.396(11) . ?
N11 C33 1.327(9) . ?
N11 C23 1.405(10) . ?
N12 C33 1.330(9) . ?
N12 C32 1.399(9) . ?
C1 C2 1.366(10) . ?
C1 C10 1.398(11) . ?
C2 C3 1.399(11) . ?
C2 H2 0.9300 . ?
C3 C8 1.408(11) . ?
C3 C4 1.434(10) . ?
C4 C5 1.337(12) . ?
C4 H4 0.9300 . ?
C5 C6 1.370(13) . ?
C5 H5 0.9300 . ?
C6 C7 1.369(11) . ?
C6 H6 0.9300 . ?
C7 C8 1.421(11) . ?
C7 H7 0.9300 . ?
C8 C9 1.440(10) . ?
C9 C10 1.387(10) . ?
C9 H9 0.9300 . ?
C11 H11 0.9300 . ?
C12 C13 1.376(12) . ?
C12 C21 1.423(11) . ?
C13 C14 1.393(12) . ?
C13 H13 0.9300 . ?
C14 C15 1.394(13) . ?
C14 C19 1.452(12) . ?
C15 C16 1.341(13) . ?
C15 H15 0.9300 . ?
C16 C17 1.405(14) . ?
C16 H16 0.9300 . ?
C17 C18 1.356(14) . ?
C17 H17 0.9300 . ?
C18 C19 1.412(13) . ?
C18 H18 0.9300 . ?
C19 C20 1.389(13) . ?
C20 C21 1.402(12) . ?
C20 H20 0.9300 . ?
C22 H22 0.9300 . ?
C23 C24 1.381(10) . ?
C23 C32 1.427(11) . ?
C24 C25 1.399(11) . ?
C24 H24 0.9300 . ?
C25 C30 1.410(12) . ?
C25 C26 1.423(11) . ?
C26 C27 1.336(12) . ?
C26 H26 0.9300 . ?
C27 C28 1.392(13) . ?
C27 H27 0.9300 . ?
C28 C29 1.368(12) . ?
C28 H28 0.9300 . ?
C29 C30 1.381(11) . ?
C29 H29 0.9300 . ?
C30 C31 1.398(11) . ?
C31 C32 1.372(11) . ?
C31 H31 0.9300 . ?
C33 H33 0.9300 . ?
C34 C35 1.383(10) . ?
C34 C43 1.406(10) . ?
C35 C36 1.410(11) . ?
C35 H35 0.9300 . ?
C36 C37 1.430(12) . ?
C36 C41 1.433(11) . ?
C37 C38 1.337(12) . ?
C37 H37 0.9300 . ?
C38 C39 1.392(13) . ?
C38 H38 0.9300 . ?
C39 C40 1.339(12) . ?
C39 H39 0.9300 . ?
C40 C41 1.417(11) . ?
C40 H40 0.9300 . ?
C41 C42 1.395(11) . ?
C42 C43 1.377(10) . ?
C42 H42 0.9300 . ?
C44 H44 0.9300 . ?
C45 C54 1.389(12) . ?
C45 C46 1.394(13) . ?
C45 C46A 1.398(16) . ?
C46 C47A 1.398(15) . ?
C46 H46 0.9300 . ?
C46A C47B 1.411(17) . ?
C46A H46A 0.9300 . ?
C47A C52A 1.427(16) . ?
C47A C48A 1.433(14) . ?
C47B C48B 1.421(16) . ?
C47B C52B 1.430(18) . ?
C48A C49A 1.382(17) . ?
C48A H48A 0.9300 . ?
C48B C49B 1.386(19) . ?
C48B H48B 0.9300 . ?
C49A C50A 1.413(19) . ?
C49A H49A 0.9300 . ?
C49B C50B 1.42(2) . ?
C49B H49B 0.9300 . ?
C50A C51A 1.326(16) . ?
C50A H50A 0.9300 . ?
C50B C51B 1.320(19) . ?
C50B H50B 0.9300 . ?
C51A C52A 1.420(14) . ?
C51A H51A 0.9300 . ?
C51B C52B 1.430(17) . ?
C51B H51B 0.9300 . ?
C52A C53 1.414(14) . ?
C52B C53A 1.400(16) . ?
C53 C54 1.387(14) . ?
C53 H53 0.9300 . ?
C53A C54 1.376(16) . ?
C53A H53A 0.9300 . ?
C55 H55 0.9300 . ?
C56 C57 1.362(10) . ?
C56 C65 1.410(10) . ?
C57 C58 1.382(10) . ?
C57 H57 0.9300 . ?
C58 C59 1.415(11) . ?
C58 C63 1.442(11) . ?
C59 C60 1.382(13) . ?
C59 H59 0.9300 . ?
C60 C61 1.385(13) . ?
C60 H60 0.9300 . ?
C61 C62 1.339(12) . ?
C61 H61 0.9300 . ?
C62 C63 1.408(11) . ?
C62 H62 0.9300 . ?
C63 C64 1.407(11) . ?
C64 C65 1.353(10) . ?
C64 H64 0.9300 . ?
C66 H66 0.9300 . ?
C67 C72 1.395(10) . ?
C67 C68 1.438(10) . ?
C67 C80 1.520(10) . ?
C68 C69 1.390(11) . ?
C68 C73 1.515(11) . ?
C69 C70 1.409(11) . ?
C69 C81 1.532(10) . ?
C70 C71 1.426(10) . ?
C70 C78 1.498(10) . ?
C71 C72 1.391(10) . ?
C71 C82 1.511(10) . ?
C72 C75 1.500(9) . ?
C73 C74 1.511(11) . ?
C73 H73A 0.9700 . ?
C73 H73B 0.9700 . ?
C74 H74A 0.9600 . ?
C74 H74B 0.9600 . ?
C74 H74C 0.9600 . ?
C75 C77 1.518(10) . ?
C75 H75A 0.9700 . ?
C75 H75B 0.9700 . ?
C77 H77A 0.9600 . ?
C77 H77B 0.9600 . ?
C77 H77C 0.9600 . ?
C78 C79 1.527(11) . ?
C78 H78A 0.9700 . ?
C78 H78B 0.9700 . ?
C79 H79A 0.9600 . ?
C79 H79B 0.9600 . ?
C79 H79C 0.9600 . ?
C80 H80A 0.9700 . ?
C80 H80B 0.9700 . ?
C81 H81A 0.9700 . ?
C81 H81B 0.9700 . ?
C82 H82A 0.9700 . ?
C82 H82B 0.9700 . ?
C90 C91 1.430(13) . ?
C90 H90A 0.9600 . ?
C90 H90B 0.9600 . ?
C90 H90C 0.9600 . ?
C92 C91 1.3900 . ?
C92 C93 1.3900 . ?
C92 H92 0.9300 . ?
C91 C96 1.3900 . ?
C96 C95 1.3900 . ?
C96 H96 0.9300 . ?
C95 C94 1.3900 . ?
C95 H95 0.9300 . ?
C94 C93 1.3900 . ?
C94 H94 0.9300 . ?
C93 H93 0.9300 . ?
C97 C98 1.487(17) . ?
C97 H97A 0.9600 . ?
C97 H97B 0.9600 . ?
C97 H97C 0.9600 . ?
C102 C103 1.3900 . ?
C102 C101 1.3900 . ?
C102 H102 0.9300 . ?
C103 C98 1.3900 . ?
C103 H103 0.9300 . ?
C98 C99 1.3900 . ?
C99 C100 1.3900 . ?
C99 H99 0.9300 . ?
C100 C101 1.3900 . ?
C100 H100 0.9300 . ?
C101 H101 0.9300 . ?

loop_
_geom_torsion_atom_site_label_1
_geom_torsion_atom_site_label_2
_geom_torsion_atom_site_label_3
_geom_torsion_atom_site_label_4
_geom_torsion
_geom_torsion_site_symmetry_1
_geom_torsion_site_symmetry_2
_geom_torsion_site_symmetry_3
_geom_torsion_site_symmetry_4
_geom_torsion_publ_flag
C11 N8 C1 C2 -175.8(8) . . . . ?
Re1 N8 C1 C2 0.4(12) . . . . ?
C11 N8 C1 C10 1.6(8) . . . . ?
Re1 N8 C1 C10 177.7(5) . . . . ?
C10 C1 C2 C3 0.8(12) . . . . ?
N8 C1 C2 C3 177.9(8) . . . . ?
C1 C2 C3 C8 -1.0(12) . . . . ?
C1 C2 C3 C4 179.3(7) . . . . ?
C2 C3 C4 C5 178.7(9) . . . . ?
C8 C3 C4 C5 -1.0(13) . . . . ?
C3 C4 C5 C6 1.0(16) . . . . ?
C4 C5 C6 C7 -0.6(17) . . . . ?
C5 C6 C7 C8 0.1(14) . . . . ?
C2 C3 C8 C7 -179.1(8) . . . . ?
C4 C3 C8 C7 0.6(12) . . . . ?
C2 C3 C8 C9 -1.1(12) . . . . ?
C4 C3 C8 C9 178.6(7) . . . . ?
C6 C7 C8 C3 -0.1(12) . . . . ?
C6 C7 C8 C9 -178.1(8) . . . . ?
C3 C8 C9 C10 3.3(11) . . . . ?
C7 C8 C9 C10 -178.6(7) . . . . ?
C8 C9 C10 C1 -3.6(11) . . . . ?
C8 C9 C10 N7 -178.2(7) . . . . ?
C2 C1 C10 C9 1.6(12) . . . . ?
N8 C1 C10 C9 -176.1(7) . . . . ?
C2 C1 C10 N7 177.1(7) . . . . ?
N8 C1 C10 N7 -0.6(8) . . . . ?
C11 N7 C10 C9 174.4(8) . . . . ?
Re3 N7 C10 C9 -2.1(12) . . . . ?
C11 N7 C10 C1 -0.7(8) . . . . ?
Re3 N7 C10 C1 -177.2(5) . . . . ?
C1 N8 C11 N7 -2.3(9) . . . . ?
Re1 N8 C11 N7 -178.3(5) . . . . ?
C10 N7 C11 N8 2.0(9) . . . . ?
Re3 N7 C11 N8 178.6(5) . . . . ?
C22 N9 C12 C13 176.4(9) . . . . ?
Re1 N9 C12 C13 -7.7(14) . . . . ?
C22 N9 C12 C21 -1.6(9) . . . . ?
Re1 N9 C12 C21 174.3(5) . . . . ?
N9 C12 C13 C14 177.6(9) . . . . ?
C21 C12 C13 C14 -4.6(14) . . . . ?
C12 C13 C14 C15 -175.7(9) . . . . ?
C12 C13 C14 C19 3.6(13) . . . . ?
C13 C14 C15 C16 178.9(10) . . . . ?
C19 C14 C15 C16 -0.4(15) . . . . ?
C14 C15 C16 C17 -0.7(18) . . . . ?
C15 C16 C17 C18 0.4(19) . . . . ?
C16 C17 C18 C19 1.1(18) . . . . ?
C17 C18 C19 C20 -179.7(11) . . . . ?
C17 C18 C19 C14 -2.1(15) . . . . ?
C13 C14 C19 C20 0.1(14) . . . . ?
C15 C14 C19 C20 179.4(9) . . . . ?
C13 C14 C19 C18 -177.5(9) . . . . ?
C15 C14 C19 C18 1.8(13) . . . . ?
C18 C19 C20 C21 174.5(9) . . . . ?
C14 C19 C20 C21 -3.0(14) . . . . ?
C22 N10 C21 C20 -178.5(9) . . . . ?
Re2 N10 C21 C20 -2.1(15) . . . . ?
C22 N10 C21 C12 1.0(9) . . . . ?
Re2 N10 C21 C12 177.5(5) . . . . ?
C19 C20 C21 N10 -178.3(9) . . . . ?
C19 C20 C21 C12 2.1(13) . . . . ?
C13 C12 C21 N10 -177.9(8) . . . . ?
N9 C12 C21 N10 0.4(10) . . . . ?
C13 C12 C21 C20 1.8(14) . . . . ?
N9 C12 C21 C20 -180.0(7) . . . . ?
C12 N9 C22 N10 2.6(10) . . . . ?
Re1 N9 C22 N10 -173.4(5) . . . . ?
C21 N10 C22 N9 -2.3(10) . . . . ?
Re2 N10 C22 N9 -178.9(5) . . . . ?
C33 N11 C23 C24 178.4(9) . . . . ?
Re2 N11 C23 C24 -1.9(14) . . . . ?
C33 N11 C23 C32 -0.5(9) . . . . ?
Re2 N11 C23 C32 179.3(5) . . . . ?
N11 C23 C24 C25 179.1(9) . . . . ?
C32 C23 C24 C25 -2.1(13) . . . . ?
C23 C24 C25 C30 2.8(14) . . . . ?
C23 C24 C25 C26 -176.0(8) . . . . ?
C24 C25 C26 C27 178.5(11) . . . . ?
C30 C25 C26 C27 -0.4(16) . . . . ?
C25 C26 C27 C28 2.5(19) . . . . ?
C26 C27 C28 C29 -3.6(19) . . . . ?
C27 C28 C29 C30 2.5(18) . . . . ?
C28 C29 C30 C31 -178.0(10) . . . . ?
C28 C29 C30 C25 -0.3(16) . . . . ?
C24 C25 C30 C29 -179.6(9) . . . . ?
C26 C25 C30 C29 -0.8(14) . . . . ?
C24 C25 C30 C31 -2.0(14) . . . . ?
C26 C25 C30 C31 176.9(9) . . . . ?
C29 C30 C31 C32 178.0(9) . . . . ?
C25 C30 C31 C32 0.5(13) . . . . ?
C30 C31 C32 N12 -178.5(8) . . . . ?
C30 C31 C32 C23 0.3(13) . . . . ?
C33 N12 C32 C31 -178.5(9) . . . . ?
Re3 N12 C32 C31 -1.9(14) . . . . ?
C33 N12 C32 C23 2.6(9) . . . . ?
Re3 N12 C32 C23 179.2(5) . . . . ?
C24 C23 C32 C31 0.6(13) . . . . ?
N11 C23 C32 C31 179.6(7) . . . . ?
C24 C23 C32 N12 179.6(7) . . . . ?
N11 C23 C32 N12 -1.4(9) . . . . ?
C23 N11 C33 N12 2.5(10) . . . . ?
Re2 N11 C33 N12 -177.3(6) . . . . ?
C32 N12 C33 N11 -3.3(10) . . . . ?
Re3 N12 C33 N11 179.9(5) . . . . ?
C44 N5 C34 C35 177.9(8) . . . . ?
Re3 N5 C34 C35 9.7(12) . . . . ?
C44 N5 C34 C43 0.9(8) . . . . ?
Re3 N5 C34 C43 -167.3(5) . . . . ?
N5 C34 C35 C36 -173.7(7) . . . . ?
C43 C34 C35 C36 3.0(11) . . . . ?
C34 C35 C36 C37 176.7(8) . . . . ?
C34 C35 C36 C41 -2.1(12) . . . . ?
C35 C36 C37 C38 -177.2(9) . . . . ?
C41 C36 C37 C38 1.7(15) . . . . ?
C36 C37 C38 C39 -0.5(17) . . . . ?
C37 C38 C39 C40 -0.6(18) . . . . ?
C38 C39 C40 C41 0.5(17) . . . . ?
C39 C40 C41 C42 178.4(9) . . . . ?
C39 C40 C41 C36 0.7(14) . . . . ?
C35 C36 C41 C42 -0.6(12) . . . . ?
C37 C36 C41 C42 -179.5(8) . . . . ?
C35 C36 C41 C40 177.1(8) . . . . ?
C37 C36 C41 C40 -1.7(12) . . . . ?
C40 C41 C42 C43 -175.2(8) . . . . ?
C36 C41 C42 C43 2.4(12) . . . . ?
C41 C42 C43 N6 175.0(7) . . . . ?
C41 C42 C43 C34 -1.5(12) . . . . ?
C44 N6 C43 C42 -175.9(8) . . . . ?
C82 N6 C43 C42 5.6(12) . . . . ?
C44 N6 C43 C34 1.1(8) . . . . ?
C82 N6 C43 C34 -177.5(6) . . . . ?
C35 C34 C43 C42 -1.3(11) . . . . ?
N5 C34 C43 C42 176.1(7) . . . . ?
C35 C34 C43 N6 -178.6(7) . . . . ?
N5 C34 C43 N6 -1.2(8) . . . . ?
C34 N5 C44 N6 -0.2(9) . . . . ?
Re3 N5 C44 N6 168.8(5) . . . . ?
C43 N6 C44 N5 -0.6(9) . . . . ?
C82 N6 C44 N5 177.9(7) . . . . ?
C55 N3 C45 C54 0.8(10) . . . . ?
Re2 N3 C45 C54 -178.3(6) . . . . ?
C55 N3 C45 C46 -173(3) . . . . ?
Re2 N3 C45 C46 8(3) . . . . ?
C55 N3 C45 C46A -177(3) . . . . ?
Re2 N3 C45 C46A 4(3) . . . . ?
C54 C45 C46 C47A 2(4) . . . . ?
N3 C45 C46 C47A 175.0(17) . . . . ?
C54 C45 C46A C47B -2(6) . . . . ?
N3 C45 C46A C47B 175(3) . . . . ?
C45 C46 C47A C52A 1(4) . . . . ?
C45 C46 C47A C48A -175(2) . . . . ?
C45 C46A C47B C48B -177(4) . . . . ?
C45 C46A C47B C52B 3(6) . . . . ?
C46 C47A C48A C49A 176(2) . . . . ?
C52A C47A C48A C49A 0.0(3) . . . . ?
C46A C47B C48B C49B 177(4) . . . . ?
C52B C47B C48B C49B -2(4) . . . . ?
C47A C48A C49A C50A 0.0(3) . . . . ?
C47B C48B C49B C50B 3(4) . . . . ?
C48A C49A C50A C51A 0.1(7) . . . . ?
C48B C49B C50B C51B -6(5) . . . . ?
C49A C50A C51A C52A -0.2(9) . . . . ?
C49B C50B C51B C52B 9(5) . . . . ?
C50A C51A C52A C53 -176(2) . . . . ?
C50A C51A C52A C47A 0.1(9) . . . . ?
C46 C47A C52A C53 0(3) . . . . ?
C48A C47A C52A C53 176(2) . . . . ?
C46 C47A C52A C51A -176(3) . . . . ?
C48A C47A C52A C51A 0.0(6) . . . . ?
C50B C51B C52B C53A -180(4) . . . . ?
C50B C51B C52B C47B -8(4) . . . . ?
C46A C47B C52B C53A -3(6) . . . . ?
C48B C47B C52B C53A 176(4) . . . . ?
C46A C47B C52B C51B -175(4) . . . . ?
C48B C47B C52B C51B 5(4) . . . . ?
C51A C52A C53 C54 172(2) . . . . ?
C47A C52A C53 C54 -4(3) . . . . ?
C51B C52B C53A C54 174(4) . . . . ?
C47B C52B C53A C54 3(6) . . . . ?
C52B C53A C54 C45 -2(5) . . . . ?
C52B C53A C54 N4 -176(3) . . . . ?
C52A C53 C54 C45 8(4) . . . . ?
C52A C53 C54 N4 -174.5(16) . . . . ?
C46A C45 C54 C53A 2(4) . . . . ?
N3 C45 C54 C53A -176(3) . . . . ?
C46 C45 C54 C53 -7(3) . . . . ?
N3 C45 C54 C53 179(2) . . . . ?
C46 C45 C54 N4 175(2) . . . . ?
C46A C45 C54 N4 178(4) . . . . ?
N3 C45 C54 N4 0.3(10) . . . . ?
C55 N4 C54 C53A 173(4) . . . . ?
C81 N4 C54 C53A -4(4) . . . . ?
C55 N4 C54 C53 -180(2) . . . . ?
C81 N4 C54 C53 3(2) . . . . ?
C55 N4 C54 C45 -1.3(10) . . . . ?
C81 N4 C54 C45 -178.5(8) . . . . ?
C45 N3 C55 N4 -1.7(10) . . . . ?
Re2 N3 C55 N4 177.5(6) . . . . ?
C54 N4 C55 N3 1.9(11) . . . . ?
C81 N4 C55 N3 178.8(9) . . . . ?
C66 N1 C56 C57 -179.5(9) . . . . ?
Re1 N1 C56 C57 -0.8(14) . . . . ?
C66 N1 C56 C65 -2.6(9) . . . . ?
Re1 N1 C56 C65 176.1(5) . . . . ?
N1 C56 C57 C58 174.8(8) . . . . ?
C65 C56 C57 C58 -1.9(13) . . . . ?
C56 C57 C58 C59 -179.0(8) . . . . ?
C56 C57 C58 C63 0.2(13) . . . . ?
C57 C58 C59 C60 177.1(9) . . . . ?
C63 C58 C59 C60 -2.1(14) . . . . ?
C58 C59 C60 C61 1.2(17) . . . . ?
C59 C60 C61 C62 -0.5(19) . . . . ?
C60 C61 C62 C63 0.7(18) . . . . ?
C61 C62 C63 C64 179.1(10) . . . . ?
C61 C62 C63 C58 -1.6(15) . . . . ?
C57 C58 C63 C64 2.3(13) . . . . ?
C59 C58 C63 C64 -178.5(8) . . . . ?
C57 C58 C63 C62 -177.0(8) . . . . ?
C59 C58 C63 C62 2.2(13) . . . . ?
C62 C63 C64 C65 176.4(9) . . . . ?
C58 C63 C64 C65 -2.9(13) . . . . ?
C63 C64 C65 N2 -178.3(8) . . . . ?
C63 C64 C65 C56 1.2(13) . . . . ?
C66 N2 C65 C64 176.5(9) . . . . ?
C80 N2 C65 C64 -4.3(15) . . . . ?
C66 N2 C65 C56 -3.0(9) . . . . ?
C80 N2 C65 C56 176.1(7) . . . . ?
C57 C56 C65 C64 1.2(13) . . . . ?
N1 C56 C65 C64 -176.1(8) . . . . ?
C57 C56 C65 N2 -179.2(8) . . . . ?
N1 C56 C65 N2 3.5(9) . . . . ?
C65 N2 C66 N1 1.5(10) . . . . ?
C80 N2 C66 N1 -177.6(7) . . . . ?
C56 N1 C66 N2 0.6(10) . . . . ?
Re1 N1 C66 N2 -178.1(5) . . . . ?
C72 C67 C68 C69 -2.0(11) . . . . ?
C80 C67 C68 C69 174.4(7) . . . . ?
C72 C67 C68 C73 178.5(7) . . . . ?
C80 C67 C68 C73 -5.1(11) . . . . ?
C67 C68 C69 C70 0.8(12) . . . . ?
C73 C68 C69 C70 -179.7(7) . . . . ?
C67 C68 C69 C81 -174.0(7) . . . . ?
C73 C68 C69 C81 5.5(12) . . . . ?
C68 C69 C70 C71 -0.3(12) . . . . ?
C81 C69 C70 C71 174.4(7) . . . . ?
C68 C69 C70 C78 179.2(8) . . . . ?
C81 C69 C70 C78 -6.1(12) . . . . ?
C69 C70 C71 C72 1.1(11) . . . . ?
C78 C70 C71 C72 -178.5(7) . . . . ?
C69 C70 C71 C82 -176.5(7) . . . . ?
C78 C70 C71 C82 3.9(11) . . . . ?
C70 C71 C72 C67 -2.2(11) . . . . ?
C82 C71 C72 C67 175.3(6) . . . . ?
C70 C71 C72 C75 177.7(7) . . . . ?
C82 C71 C72 C75 -4.8(11) . . . . ?
C68 C67 C72 C71 2.7(11) . . . . ?
C80 C67 C72 C71 -173.6(7) . . . . ?
C68 C67 C72 C75 -177.2(7) . . . . ?
C80 C67 C72 C75 6.5(11) . . . . ?
C69 C68 C73 C74 -90.2(10) . . . . ?
C67 C68 C73 C74 89.3(10) . . . . ?
C71 C72 C75 C77 89.6(10) . . . . ?
C67 C72 C75 C77 -90.5(9) . . . . ?
C69 C70 C78 C79 87.6(10) . . . . ?
C71 C70 C78 C79 -92.8(10) . . . . ?
C66 N2 C80 C67 -15.5(12) . . . . ?
C65 N2 C80 C67 165.5(8) . . . . ?
C72 C67 C80 N2 -84.6(9) . . . . ?
C68 C67 C80 N2 99.0(9) . . . . ?
C55 N4 C81 C69 -6.3(14) . . . . ?
C54 N4 C81 C69 170.2(8) . . . . ?
C68 C69 C81 N4 -84.9(10) . . . . ?
C70 C69 C81 N4 100.1(9) . . . . ?
C44 N6 C82 C71 12.4(11) . . . . ?
C43 N6 C82 C71 -169.4(7) . . . . ?
C72 C71 C82 N6 91.7(8) . . . . ?
C70 C71 C82 N6 -90.7(8) . . . . ?
C93 C92 C91 C96 0.0 . . . . ?
C93 C92 C91 C90 174.9(13) . . . . ?
C92 C91 C96 C95 0.0 . . . . ?
C90 C91 C96 C95 -174.9(13) . . . . ?
C91 C96 C95 C94 0.0 . . . . ?
C96 C95 C94 C93 0.0 . . . . ?
C95 C94 C93 C92 0.0 . . . . ?
C91 C92 C93 C94 0.0 . . . . ?
C101 C102 C103 C98 0.0 . . . . ?
C102 C103 C98 C99 0.0 . . . . ?
C102 C103 C98 C97 180.00(9) . . . . ?
C103 C98 C99 C100 0.0 . . . . ?
C97 C98 C99 C100 180.00(9) . . . . ?
C98 C99 C100 C101 0.0 . . . . ?
C99 C100 C101 C102 0.0 . . . . ?
C103 C102 C101 C100 0.0 . . . . ?
